data_1546502
loop_
_publ_author_name
'Nguyen, Thanh Binh'
'Retailleau, Pascal'

_publ_section_title
;
 Redox-Neutral Access to Sultams from 2-Nitrochalcones and Sulfur with
 Complete Atom Economy
;
_journal_name_full 'Organic Letters'
_journal_paper_doi 10.1021/acs.orglett.7b01766
_journal_year 2017
_chemical_formula_moiety 'C16 H13 N O4 S, 0.50 (C D Cl3)'
_chemical_formula_sum 'C16.5 H13 Cl1.5 D0.5 N O4 S'
_chemical_formula_weight 375.52
_space_group_crystal_system monoclinic
_space_group_IT_number 14
_space_group_name_Hall '-P 2ybc'
_space_group_name_H-M_alt 'P 1 21/c 1'
_symmetry_space_group_name_Hall '-P 2ybc'
_symmetry_space_group_name_H-M 'P 1 21/c 1'
_atom_sites_solution_hydrogens mixed
_atom_sites_solution_primary dual
_atom_sites_solution_secondary difmap
_audit_creation_method SHELXL-2014/7
_cell_angle_alpha 90
_cell_angle_beta 93.054(5)
_cell_angle_gamma 90
_cell_formula_units_Z 4
_cell_length_a 7.5748(3)
_cell_length_b 13.3134(5)
_cell_length_c 16.6181(9)
_cell_measurement_reflns_used 7175
_cell_measurement_temperature 173.00(10)
_cell_measurement_theta_max 27.7970
_cell_measurement_theta_min 3.8970
_cell_volume 1673.49(13)
_computing_cell_refinement 'CrysAlisPro 1.171.39.7b (Rigaku OD, 2015)'
_computing_data_collection 'CrysAlisPro 1.171.39.7b (Rigaku OD, 2015)'
_computing_data_reduction 'CrysAlisPro 1.171.39.7b (Rigaku OD, 2015)'
_computing_structure_refinement 'SHELXL-2014/7 (Sheldrick, 2015)'
_computing_structure_solution 'SHELXT (Sheldrick, 2015)'
_diffrn_ambient_environment N~2~
_diffrn_ambient_temperature 173.00(10)
_diffrn_detector 'HPAD Pilatus R3 200'
_diffrn_measured_fraction_theta_full 0.990
_diffrn_measured_fraction_theta_max 0.878
_diffrn_measurement_device 'four-circle diffractometer'
_diffrn_measurement_device_type 'XtaLAB Pro: Kappa single'
_diffrn_radiation_monochromator
;
;
_diffrn_radiation_probe x-ray
_diffrn_radiation_type 'Mo K\a'
_diffrn_radiation_wavelength 0.71073
_diffrn_reflns_av_R_equivalents 0.0401
_diffrn_reflns_av_unetI/netI 0.0353
_diffrn_reflns_Laue_measured_fraction_full 0.990
_diffrn_reflns_Laue_measured_fraction_max 0.878
_diffrn_reflns_limit_h_max 9
_diffrn_reflns_limit_h_min -9
_diffrn_reflns_limit_k_max 15
_diffrn_reflns_limit_k_min -17
_diffrn_reflns_limit_l_max 21
_diffrn_reflns_limit_l_min -22
_diffrn_reflns_number 18758
_diffrn_reflns_point_group_measured_fraction_full 0.990
_diffrn_reflns_point_group_measured_fraction_max 0.878
_diffrn_reflns_theta_full 25.242
_diffrn_reflns_theta_max 28.948
_diffrn_reflns_theta_min 3.740
_diffrn_source 'microfocus sealed X-ray tube'
_diffrn_source_type 'Rigaku mm003 X-ray Source'
_exptl_absorpt_coefficient_mu 0.453
_exptl_absorpt_correction_T_max 1.00000
_exptl_absorpt_correction_T_min 0.84710
_exptl_absorpt_correction_type multi-scan
_exptl_absorpt_process_details
;
CrysAlisPro 1.171.39.7b (Rigaku Oxford Diffraction, 2015)
Empirical absorption correction using spherical harmonics,
 implemented in SCALE3 ABSPACK scaling algorithm.
;
_exptl_crystal_colour yellow
_exptl_crystal_density_diffrn 1.490
_exptl_crystal_description cobbledstone
_exptl_crystal_F_000 772
_exptl_crystal_size_max 0.35
_exptl_crystal_size_mid 0.28
_exptl_crystal_size_min 0.10
_refine_diff_density_max 0.921
_refine_diff_density_min -0.902
_refine_diff_density_rms 0.072
_refine_ls_extinction_method none
_refine_ls_goodness_of_fit_ref 1.127
_refine_ls_hydrogen_treatment mixed
_refine_ls_matrix_type full
_refine_ls_number_parameters 239
_refine_ls_number_reflns 3886
_refine_ls_number_restraints 24
_refine_ls_restrained_S_all 1.194
_refine_ls_R_factor_all 0.0703
_refine_ls_R_factor_gt 0.0579
_refine_ls_shift/su_max 0.001
_refine_ls_shift/su_mean 0.000
_refine_ls_structure_factor_coef Fsqd
_refine_ls_weighting_details 'w=1/[\s^2^(Fo^2^)+(0.0680P)^2^+1.6273P] where P=(Fo^2^+2Fc^2^)/3'
_refine_ls_weighting_scheme calc
_refine_ls_wR_factor_gt 0.1524
_refine_ls_wR_factor_ref 0.1598
_reflns_Friedel_coverage 0.000
_reflns_number_gt 3137
_reflns_number_total 3906
_reflns_threshold_expression 'I > 2\s(I)'
_cod_data_source_file ol7b01766_si_002.cif
_cod_data_source_block exp_1_BN0608P
_cod_original_formula_sum 'C16.50 H13 Cl1.50 D0.50 N O4 S'
_cod_database_code 1546502
_shelx_shelxl_version_number 2014/7
_shelx_space_group_comment
;
The symmetry employed for this shelxl refinement is uniquely defined
by the following loop, which should always be used as a source of
symmetry information in preference to the above space-group names.
They are only intended as comments.
;

loop_
_space_group_symop_operation_xyz
'x, y, z'
'-x, y+1/2, -z+1/2'
'-x, -y, -z'
'x, -y-1/2, z-1/2'

loop_
_atom_site_label
_atom_site_type_symbol
_atom_site_fract_x
_atom_site_fract_y
_atom_site_fract_z
_atom_site_U_iso_or_equiv
_atom_site_adp_type
_atom_site_occupancy
_atom_site_site_symmetry_order
_atom_site_calc_flag
_atom_site_refinement_flags_posn
_atom_site_refinement_flags_adp
_atom_site_refinement_flags_occupancy
S1 S 0.42683(8) 0.25793(4) 0.24714(4) 0.02752(18) Uani 1 1 d . . .
O1 O 0.4160(2) 0.47202(12) 0.28927(11) 0.0328(4) Uani 1 1 d . . .
O2 O 0.6123(2) 0.27746(14) 0.25680(13) 0.0408(5) Uani 1 1 d . . .
O3 O 0.3394(3) 0.28026(15) 0.17097(11) 0.0439(5) Uani 1 1 d . . .
O4 O 0.1275(3) 0.70399(14) 0.49604(12) 0.0458(5) Uani 1 1 d . . .
N1 N 0.3993(3) 0.13997(15) 0.27171(13) 0.0309(5) Uani 1 1 d . . .
H1N H 0.475(4) 0.101(2) 0.2535(18) 0.037 Uiso 1 1 d . U .
C1 C 0.3075(3) 0.31395(16) 0.32280(14) 0.0258(5) Uani 1 1 d . . .
C2 C 0.1640(3) 0.26498(18) 0.34837(16) 0.0318(5) Uani 1 1 d . . .
H2 H 0.0911 0.3000 0.3838 0.038 Uiso 1 1 calc R U .
C3 C 0.1132(3) 0.16435(18) 0.32616(16) 0.0323(5) Uani 1 1 d . . .
C4 C 0.2335(3) 0.10149(17) 0.28914(14) 0.0270(5) Uani 1 1 d . . .
C5 C 0.1925(4) 0.00018(18) 0.27527(15) 0.0321(5) Uani 1 1 d . . .
H5 H 0.2752 -0.0429 0.2516 0.038 Uiso 1 1 calc R U .
C6 C 0.0321(4) -0.03618(19) 0.29615(17) 0.0388(6) Uani 1 1 d . . .
H6 H 0.0042 -0.1049 0.2865 0.047 Uiso 1 1 calc R U .
C7 C -0.0912(4) 0.0255(2) 0.3312(2) 0.0496(8) Uani 1 1 d . . .
H7 H -0.2026 -0.0008 0.3445 0.060 Uiso 1 1 calc R U .
C8 C -0.0507(4) 0.1249(2) 0.3465(2) 0.0478(8) Uani 1 1 d . . .
H8 H -0.1340 0.1670 0.3708 0.057 Uiso 1 1 calc R U .
C9 C 0.3452(3) 0.42136(16) 0.33994(14) 0.0258(5) Uani 1 1 d . . .
C10 C 0.2908(3) 0.46468(17) 0.41697(14) 0.0260(5) Uani 1 1 d . . .
C11 C 0.3046(3) 0.40982(18) 0.48839(15) 0.0325(5) Uani 1 1 d . . .
H11 H 0.3415 0.3416 0.4881 0.039 Uiso 1 1 calc R U .
C12 C 0.2638(4) 0.4560(2) 0.55991(16) 0.0355(6) Uani 1 1 d . . .
H12 H 0.2750 0.4194 0.6090 0.043 Uiso 1 1 calc R U .
C13 C 0.2072(3) 0.55447(19) 0.56043(15) 0.0315(5) Uani 1 1 d . . .
H13 H 0.1799 0.5854 0.6097 0.038 Uiso 1 1 calc R U .
C14 C 0.1901(3) 0.60856(18) 0.48862(15) 0.0292(5) Uani 1 1 d . . .
C15 C 0.2341(3) 0.56478(17) 0.41655(14) 0.0259(5) Uani 1 1 d . . .
H15 H 0.2260 0.6021 0.3678 0.031 Uiso 1 1 calc R U .
C16 C 0.0938(7) 0.7599(3) 0.4231(2) 0.0766(14) Uani 1 1 d . . .
H16A H 0.0365 0.8237 0.4355 0.115 Uiso 1 1 calc R U .
H16B H 0.0162 0.7210 0.3858 0.115 Uiso 1 1 calc R U .
H16C H 0.2058 0.7734 0.3982 0.115 Uiso 1 1 calc R U .
Cl1 Cl 0.5656(3) 0.1454(2) 0.48257(16) 0.0906(7) Uani 0.5 1 d D U P
Cl2 Cl 0.2325(3) 0.0514(2) 0.49363(11) 0.0816(7) Uani 0.5 1 d D U P
C100 C 0.4422(7) 0.0419(4) 0.4629(7) 0.125(4) Uani 0.5 1 d D U P
D100 D 0.4299 0.0372 0.4028 0.150 Uiso 0.5 1 calc R U P
Cl3 Cl 0.4538(5) 0.0665(4) 0.5059(3) 0.1460(18) Uani 0.5 1 d . U P

loop_
_atom_site_aniso_label
_atom_site_aniso_U_11
_atom_site_aniso_U_22
_atom_site_aniso_U_33
_atom_site_aniso_U_23
_atom_site_aniso_U_13
_atom_site_aniso_U_12
S1 0.0326(3) 0.0197(3) 0.0314(3) -0.0017(2) 0.0126(2) 0.0003(2)
O1 0.0397(10) 0.0220(8) 0.0380(10) -0.0002(7) 0.0148(8) -0.0037(7)
O2 0.0338(10) 0.0272(9) 0.0635(13) -0.0014(8) 0.0210(9) -0.0004(7)
O3 0.0659(13) 0.0354(10) 0.0307(10) 0.0010(8) 0.0059(9) -0.0009(9)
O4 0.0704(14) 0.0287(9) 0.0395(11) -0.0027(8) 0.0152(10) 0.0180(9)
N1 0.0333(11) 0.0182(9) 0.0426(12) -0.0035(8) 0.0155(9) 0.0027(8)
C1 0.0289(11) 0.0192(10) 0.0300(12) -0.0031(9) 0.0079(9) 0.0017(9)
C2 0.0328(12) 0.0231(11) 0.0406(14) -0.0047(10) 0.0130(11) 0.0005(9)
C3 0.0310(12) 0.0231(11) 0.0438(14) -0.0029(10) 0.0103(10) -0.0030(9)
C4 0.0318(12) 0.0220(11) 0.0274(12) -0.0014(9) 0.0043(9) -0.0033(9)
C5 0.0437(14) 0.0223(11) 0.0304(12) -0.0038(9) 0.0042(10) 0.0001(10)
C6 0.0474(15) 0.0244(12) 0.0441(15) -0.0016(11) -0.0009(12) -0.0110(11)
C7 0.0380(15) 0.0371(15) 0.075(2) -0.0049(14) 0.0104(14) -0.0150(12)
C8 0.0346(14) 0.0331(14) 0.078(2) -0.0082(14) 0.0218(14) -0.0055(11)
C9 0.0264(11) 0.0185(10) 0.0331(12) -0.0008(9) 0.0063(9) 0.0003(8)
C10 0.0276(11) 0.0207(10) 0.0302(12) -0.0034(9) 0.0054(9) -0.0023(9)
C11 0.0394(13) 0.0221(11) 0.0364(13) 0.0027(10) 0.0069(11) 0.0025(10)
C12 0.0436(14) 0.0332(13) 0.0298(13) 0.0045(10) 0.0045(11) 0.0033(11)
C13 0.0323(12) 0.0344(13) 0.0281(12) -0.0044(10) 0.0054(10) 0.0026(10)
C14 0.0296(12) 0.0238(11) 0.0345(13) -0.0037(9) 0.0054(10) 0.0042(9)
C15 0.0277(11) 0.0227(10) 0.0276(11) 0.0003(9) 0.0040(9) 0.0013(9)
C16 0.135(4) 0.0465(19) 0.050(2) 0.0116(15) 0.025(2) 0.051(2)
Cl1 0.0765(14) 0.0926(16) 0.1070(18) 0.0024(13) 0.0443(13) -0.0187(12)
Cl2 0.0645(11) 0.133(2) 0.0469(10) 0.0120(11) 0.0010(8) -0.0181(12)
C100 0.136(7) 0.066(6) 0.169(8) 0.040(4) -0.037(5) 0.034(5)
Cl3 0.100(2) 0.102(2) 0.234(6) -0.016(3) -0.015(3) -0.0016(18)

loop_
_atom_type_symbol
_atom_type_description
_atom_type_scat_dispersion_real
_atom_type_scat_dispersion_imag
_atom_type_scat_source
C C 0.0033 0.0016 'International Tables Vol C Tables 4.2.6.8 and 6.1.1.4'
H H 0.0000 0.0000 'International Tables Vol C Tables 4.2.6.8 and 6.1.1.4'
N N 0.0061 0.0033 'International Tables Vol C Tables 4.2.6.8 and 6.1.1.4'
O O 0.0106 0.0060 'International Tables Vol C Tables 4.2.6.8 and 6.1.1.4'
S S 0.1246 0.1234 'International Tables Vol C Tables 4.2.6.8 and 6.1.1.4'
Cl Cl 0.1484 0.1585 'International Tables Vol C Tables 4.2.6.8 and 6.1.1.4'
D D 0.0000 0.0000 'International Tables Vol C Tables 4.2.6.8 and 6.1.1.4'

loop_
_geom_angle_atom_site_label_1
_geom_angle_atom_site_label_2
_geom_angle_atom_site_label_3
_geom_angle
_geom_angle_site_symmetry_1
_geom_angle_site_symmetry_3
O3 S1 O2 117.91(13) . .
O3 S1 N1 111.18(12) . .
O2 S1 N1 106.48(11) . .
O3 S1 C1 108.33(12) . .
O2 S1 C1 112.53(12) . .
N1 S1 C1 98.72(11) . .
C14 O4 C16 117.0(2) . .
C4 N1 S1 121.96(17) . .
C4 N1 H1N 119(2) . .
S1 N1 H1N 114(2) . .
C2 C1 C9 123.6(2) . .
C2 C1 S1 118.23(18) . .
C9 C1 S1 116.51(17) . .
C1 C2 C3 125.2(2) . .
C1 C2 H2 117.4 . .
C3 C2 H2 117.4 . .
C4 C3 C8 119.0(2) . .
C4 C3 C2 119.8(2) . .
C8 C3 C2 121.0(2) . .
C5 C4 N1 120.8(2) . .
C5 C4 C3 120.2(2) . .
N1 C4 C3 118.9(2) . .
C6 C5 C4 119.4(2) . .
C6 C5 H5 120.3 . .
C4 C5 H5 120.3 . .
C5 C6 C7 121.4(2) . .
C5 C6 H6 119.3 . .
C7 C6 H6 119.3 . .
C8 C7 C6 119.6(3) . .
C8 C7 H7 120.2 . .
C6 C7 H7 120.2 . .
C7 C8 C3 120.3(3) . .
C7 C8 H8 119.8 . .
C3 C8 H8 119.8 . .
O1 C9 C10 122.1(2) . .
O1 C9 C1 119.1(2) . .
C10 C9 C1 118.8(2) . .
C11 C10 C15 120.8(2) . .
C11 C10 C9 121.3(2) . .
C15 C10 C9 117.7(2) . .
C12 C11 C10 119.2(2) . .
C12 C11 H11 120.4 . .
C10 C11 H11 120.4 . .
C13 C12 C11 120.6(2) . .
C13 C12 H12 119.7 . .
C11 C12 H12 119.7 . .
C12 C13 C14 120.0(2) . .
C12 C13 H13 120.0 . .
C14 C13 H13 120.0 . .
O4 C14 C15 124.7(2) . .
O4 C14 C13 114.9(2) . .
C15 C14 C13 120.4(2) . .
C14 C15 C10 118.9(2) . .
C14 C15 H15 120.6 . .
C10 C15 H15 120.6 . .
O4 C16 H16A 109.5 . .
O4 C16 H16B 109.5 . .
H16A C16 H16B 109.5 . .
O4 C16 H16C 109.5 . .
H16A C16 H16C 109.5 . .
H16B C16 H16C 109.5 . .
Cl3 Cl1 C100 27.6(4) . .
Cl3 Cl2 C100 26.8(4) . .
Cl1 C100 Cl2 113.5(4) . .
Cl1 C100 Cl3 112.8(5) . 3_656
Cl2 C100 Cl3 113.2(4) . 3_656
Cl1 C100 D100 105.5 . .
Cl2 C100 D100 105.5 . .
Cl3 C100 D100 105.5 3_656 .
Cl1 Cl3 Cl2 131.2(4) . .
Cl1 Cl3 C100 115.9(3) . 3_656
Cl2 Cl3 C100 112.0(3) . 3_656
Cl1 Cl3 Cl3 115.5(4) . 3_656
Cl2 Cl3 Cl3 104.1(3) . 3_656
C100 Cl3 Cl3 24.2(4) 3_656 3_656

loop_
_geom_bond_atom_site_label_1
_geom_bond_atom_site_label_2
_geom_bond_distance
_geom_bond_site_symmetry_2
S1 O3 1.428(2) .
S1 O2 1.4294(19) .
S1 N1 1.639(2) .
S1 C1 1.754(2) .
O1 C9 1.225(3) .
O4 C14 1.364(3) .
O4 C16 1.434(4) .
N1 C4 1.401(3) .
N1 H1N 0.84(3) .
C1 C2 1.355(3) .
C1 C9 1.483(3) .
C2 C3 1.437(3) .
C2 H2 0.9500 .
C3 C4 1.404(3) .
C3 C8 1.405(4) .
C4 C5 1.400(3) .
C5 C6 1.370(4) .
C5 H5 0.9500 .
C6 C7 1.394(4) .
C6 H6 0.9500 .
C7 C8 1.379(4) .
C7 H7 0.9500 .
C8 H8 0.9500 .
C9 C10 1.482(3) .
C10 C11 1.393(3) .
C10 C15 1.400(3) .
C11 C12 1.387(4) .
C11 H11 0.9500 .
C12 C13 1.380(4) .
C12 H12 0.9500 .
C13 C14 1.394(4) .
C13 H13 0.9500 .
C14 C15 1.388(3) .
C15 H15 0.9500 .
C16 H16A 0.9800 .
C16 H16B 0.9800 .
C16 H16C 0.9800 .
Cl1 Cl3 1.417(5) .
Cl1 C100 1.687(5) .
Cl2 Cl3 1.690(4) .
Cl2 C100 1.699(5) .
C100 Cl3 1.711(4) 3_656
C100 D100 1.0000 .
Cl3 C100 1.711(4) 3_656
Cl3 Cl3 1.917(9) 3_656
